data_7000282
loop_
_publ_author_name
'Born, Karin'
'Comba, Peter'
'Kerscher, Marion'
'Linti, Gerald'
'Pritzkow, Hans'
'Rohwer, Heidi'

_publ_section_title
;
 Distortional isomerism with copper(i) complexes of
 3,7-diazabicyclo[3.3.1]nonane derivatives
;
_journal_issue 2
_journal_name_full 'Dalton Transactions'
_journal_page_first 362
_journal_page_last 367
_journal_paper_doi 10.1039/b810833a
_journal_year 2009
_chemical_formula_moiety 'C27 H33 Cu N5 O5, C2 H3 N, B F4'
_chemical_formula_sum 'C29 H36 B Cu F4 N6 O5'
_chemical_formula_weight 698.99
_chemical_name_systematic
;
?
;
_space_group_IT_number 2
_symmetry_cell_setting triclinic
_symmetry_space_group_name_Hall '-P 1'
_symmetry_space_group_name_H-M 'P -1'
_atom_sites_solution_hydrogens difmap
_atom_sites_solution_primary direct
_atom_sites_solution_secondary difmap
_audit_creation_method SHELXL-97
_cell_angle_alpha 116.033(1)
_cell_angle_beta 92.746(1)
_cell_angle_gamma 106.976(1)
_cell_formula_units_Z 2
_cell_length_a 11.5878(5)
_cell_length_b 12.1369(6)
_cell_length_c 13.2896(6)
_cell_measurement_temperature 103(2)
_cell_volume 1572.18(13)
_computing_cell_refinement 'Bruker SAINT'
_computing_data_collection 'Bruker SMART'
_computing_data_reduction 'Bruker SAINT'
_computing_molecular_graphics 'Bruker SHELXTL'
_computing_publication_material 'SHELXL-97 (Sheldrick, 1997)'
_computing_structure_refinement 'SHELXL-97 (Sheldrick, 1997)'
_computing_structure_solution 'SHELXS-97 (Sheldrick, 1990)'
_diffrn_ambient_temperature 103(2)
_diffrn_measured_fraction_theta_full 0.966
_diffrn_measured_fraction_theta_max 0.966
_diffrn_measurement_device_type 'CCD area detector'
_diffrn_measurement_method omega-scans
_diffrn_radiation_monochromator graphite
_diffrn_radiation_source 'fine-focus sealed tube'
_diffrn_radiation_type MoK\a
_diffrn_radiation_wavelength 0.71073
_diffrn_reflns_av_R_equivalents 0.0229
_diffrn_reflns_av_sigmaI/netI 0.0240
_diffrn_reflns_limit_h_max 16
_diffrn_reflns_limit_h_min -17
_diffrn_reflns_limit_k_max 16
_diffrn_reflns_limit_k_min -18
_diffrn_reflns_limit_l_max 19
_diffrn_reflns_limit_l_min 0
_diffrn_reflns_number 26361
_diffrn_reflns_theta_full 32.01
_diffrn_reflns_theta_max 32.01
_diffrn_reflns_theta_min 1.93
_exptl_absorpt_coefficient_mu 0.767
_exptl_absorpt_correction_T_max 1.0000
_exptl_absorpt_correction_T_min 0.8543
_exptl_absorpt_correction_type multi-scan
_exptl_absorpt_process_details SADABS
_exptl_crystal_colour green
_exptl_crystal_density_diffrn 1.477
_exptl_crystal_density_method 'not measured'
_exptl_crystal_description prism
_exptl_crystal_F_000 724
_exptl_crystal_size_max 0.37
_exptl_crystal_size_mid 0.35
_exptl_crystal_size_min 0.30
_refine_diff_density_max 0.879
_refine_diff_density_min -0.421
_refine_diff_density_rms 0.068
_refine_ls_extinction_method none
_refine_ls_goodness_of_fit_ref 1.039
_refine_ls_hydrogen_treatment refall
_refine_ls_matrix_type full
_refine_ls_number_parameters 559
_refine_ls_number_reflns 10545
_refine_ls_number_restraints 0
_refine_ls_restrained_S_all 1.039
_refine_ls_R_factor_all 0.0383
_refine_ls_R_factor_gt 0.0330
_refine_ls_shift/su_max 0.009
_refine_ls_shift/su_mean 0.000
_refine_ls_structure_factor_coef Fsqd
_refine_ls_weighting_details 'calc w=1/[\s^2^(Fo^2^)+(0.0495P)^2^+0.6817P] where P=(Fo^2^+2Fc^2^)/3'
_refine_ls_weighting_scheme calc
_refine_ls_wR_factor_gt 0.0875
_refine_ls_wR_factor_ref 0.0911
_reflns_number_gt 9472
_reflns_number_total 10545
_reflns_threshold_expression >2sigma(I)
_cod_data_source_file b810833a.txt
_cod_data_source_block co210
_cod_depositor_comments
;
The following automatic conversions were performed:
'_symmetry_cell_setting' value 'Triclinic' changed to 'triclinic'
according to '/home/saulius/struct/CIF-dictionaries/cif_core.dic'
dictionary named 'cif_core.dic' version 2.4.1 from 2010-06-29.

Automatic conversion script
Id: cif_fix_enum 1527 2010-12-29 10:47:43Z saulius 
;
_cod_original_cell_volume 1572.17(13)
_cod_original_sg_symbol_H-M P-1
_cod_database_code 7000282

loop_
_symmetry_equiv_pos_as_xyz
'x, y, z'
'-x, -y, -z'

loop_
_atom_site_label
_atom_site_type_symbol
_atom_site_fract_x
_atom_site_fract_y
_atom_site_fract_z
_atom_site_U_iso_or_equiv
_atom_site_adp_type
_atom_site_occupancy
_atom_site_symmetry_multiplicity
_atom_site_calc_flag
_atom_site_refinement_flags
_atom_site_disorder_assembly
_atom_site_disorder_group
Cu1 Cu 0.403256(12) 0.555121(13) 0.824752(12) 0.01591(4) Uani 1 1 d . A 1
F1 F 0.18548(9) 0.74243(11) 0.53549(10) 0.0412(2) Uani 1 1 d . B 1
F2 F 0.22194(9) 0.85387(11) 0.43553(10) 0.0424(2) Uani 1 1 d . B 1
F3 F 0.08525(13) 0.88050(13) 0.54943(13) 0.0640(4) Uani 1 1 d . B 1
F4 F 0.03697(12) 0.69105(14) 0.38996(11) 0.0651(4) Uani 1 1 d . B 1
O1 O 0.80706(8) 0.87985(8) 0.79508(8) 0.01972(16) Uani 1 1 d . A 1
O2 O 0.69408(9) 0.59894(9) 0.53422(8) 0.02255(17) Uani 1 1 d . A 1
O3 O 0.83937(8) 0.62394(8) 0.66907(7) 0.01848(16) Uani 1 1 d . A 1
O4 O 0.69393(8) 1.07974(8) 1.01751(8) 0.02119(17) Uani 1 1 d . A 1
O5 O 0.84294(8) 1.00495(8) 1.04426(8) 0.01921(16) Uani 1 1 d . A 1
N1 N 0.60183(8) 0.62051(8) 0.89324(8) 0.01236(15) Uani 1 1 d . A 1
N2 N 0.46190(8) 0.70177(9) 0.76676(8) 0.01370(15) Uani 1 1 d . A 1
N3 N 0.44916(9) 0.40234(9) 0.70163(8) 0.01558(16) Uani 1 1 d . A 1
N4 N 0.47980(9) 0.76376(9) 1.05894(8) 0.01486(16) Uani 1 1 d . A 1
N5 N 0.23901(10) 0.52918(10) 0.84811(9) 0.02063(19) Uani 1 1 d . A 1
N6 N 0.03904(14) 0.24234(16) 0.91288(15) 0.0434(3) Uani 1 1 d . C 1
B1 B 0.13157(14) 0.79045(15) 0.47694(14) 0.0263(3) Uani 1 1 d . B 1
C1 C 0.65090(9) 0.57598(10) 0.78667(9) 0.01270(17) Uani 1 1 d . A 1
C2 C 0.65885(9) 0.66297(10) 0.72659(9) 0.01313(17) Uani 1 1 d . A 1
C3 C 0.53322(10) 0.65937(11) 0.67716(9) 0.01524(18) Uani 1 1 d . A 1
C4 C 0.53146(10) 0.83497(10) 0.86032(9) 0.01425(17) Uani 1 1 d . A 1
C5 C 0.66037(9) 0.84774(9) 0.91172(9) 0.01253(17) Uani 1 1 d . A 1
C6 C 0.66175(9) 0.76278(10) 0.97182(9) 0.01237(17) Uani 1 1 d . A 1
C7 C 0.72429(10) 0.80626(10) 0.81185(9) 0.01370(17) Uani 1 1 d . A 1
C8 C 0.63171(10) 0.55157(10) 0.95401(10) 0.01621(19) Uani 1 1 d . A 1
C9 C 0.57112(10) 0.43539(10) 0.70231(9) 0.01412(18) Uani 1 1 d . A 1
C10 C 0.37296(10) 0.28185(11) 0.62364(10) 0.01763(19) Uani 1 1 d . A 1
C11 C 0.41792(11) 0.19253(11) 0.54319(10) 0.0200(2) Uani 1 1 d . A 1
C12 C 0.54317(11) 0.22652(11) 0.54498(10) 0.0199(2) Uani 1 1 d . A 1
C13 C 0.62213(11) 0.35026(11) 0.62697(10) 0.01752(19) Uani 1 1 d . A 1
C14 C 0.23862(11) 0.24726(13) 0.62685(12) 0.0246(2) Uani 1 1 d . A 1
C15 C 0.73060(10) 0.62389(10) 0.63075(10) 0.01589(18) Uani 1 1 d . A 1
C16 C 0.91726(12) 0.59416(15) 0.58534(12) 0.0260(3) Uani 1 1 d . A 1
C17 C 0.34714(11) 0.70409(12) 0.71513(10) 0.0196(2) Uani 1 1 d . A 1
C18 C 0.73217(10) 0.99141(10) 0.99686(9) 0.01506(18) Uani 1 1 d . A 1
C19 C 0.91958(13) 1.13702(13) 1.12775(14) 0.0294(3) Uani 1 1 d . A 1
C20 C 0.60346(10) 0.80685(10) 1.07646(9) 0.01409(18) Uani 1 1 d . A 1
C21 C 0.42677(11) 0.80737(11) 1.14991(10) 0.01711(19) Uani 1 1 d . A 1
C22 C 0.49672(13) 0.89626(12) 1.25978(10) 0.0228(2) Uani 1 1 d . A 1
C23 C 0.62378(13) 0.93911(13) 1.27725(11) 0.0260(2) Uani 1 1 d . A 1
C24 C 0.67917(11) 0.89344(12) 1.18422(10) 0.0204(2) Uani 1 1 d . A 1
C25 C 0.28879(12) 0.75623(14) 1.12956(12) 0.0237(2) Uani 1 1 d . A 1
C26 C 0.13749(11) 0.51687(12) 0.85001(11) 0.0224(2) Uani 1 1 d . A 1
C27 C 0.00903(13) 0.50453(17) 0.85544(16) 0.0337(3) Uani 1 1 d . A 1
C28 C 0.00128(13) 0.16393(15) 0.81951(14) 0.0294(3) Uani 1 1 d . C 1
C29 C -0.04648(16) 0.06608(16) 0.70059(14) 0.0318(3) Uani 1 1 d . C 1
H1 H 0.7330(15) 0.5792(15) 0.8037(13) 0.015(3) Uiso 1 1 d . D 1
H3A H 0.5484(16) 0.7135(17) 0.6422(15) 0.020(4) Uiso 1 1 d . E 1
H3B H 0.4869(15) 0.5737(16) 0.6174(14) 0.017(4) Uiso 1 1 d . F 1
H4A H 0.5440(16) 0.8981(17) 0.8313(15) 0.022(4) Uiso 1 1 d . G 1
H4B H 0.4853(15) 0.8580(16) 0.9184(14) 0.016(4) Uiso 1 1 d . H 1
H6 H 0.7449(15) 0.7774(16) 0.9978(14) 0.016(4) Uiso 1 1 d . I 1
H8A H 0.5890(16) 0.4583(17) 0.9055(15) 0.022(4) Uiso 1 1 d . J 1
H8B H 0.7174(16) 0.5720(16) 0.9706(14) 0.019(4) Uiso 1 1 d . K 1
H8C H 0.6035(16) 0.5794(17) 1.0244(15) 0.021(4) Uiso 1 1 d . L 1
H11 H 0.3639(18) 0.1109(19) 0.4916(16) 0.028(5) Uiso 1 1 d . M 1
H12 H 0.5752(15) 0.1654(16) 0.4913(14) 0.017(4) Uiso 1 1 d . N 1
H13 H 0.7054(17) 0.3743(17) 0.6307(15) 0.024(4) Uiso 1 1 d . O 1
H14A H 0.207(2) 0.299(2) 0.612(2) 0.045(6) Uiso 1 1 d . P 1
H14B H 0.2286(18) 0.2659(19) 0.7020(17) 0.030(5) Uiso 1 1 d . Q 1
H14C H 0.194(2) 0.156(2) 0.576(2) 0.050(6) Uiso 1 1 d . R 1
H16A H 0.994(2) 0.608(2) 0.6283(18) 0.038(5) Uiso 1 1 d . S 1
H16B H 0.926(2) 0.653(2) 0.559(2) 0.045(6) Uiso 1 1 d . T 1
H16C H 0.883(2) 0.510(2) 0.5315(19) 0.043(6) Uiso 1 1 d . U 1
H17A H 0.3005(16) 0.6193(17) 0.6551(15) 0.021(4) Uiso 1 1 d . V 1
H17B H 0.2985(17) 0.7322(18) 0.7747(16) 0.025(4) Uiso 1 1 d . W 1
H17C H 0.3658(17) 0.7654(18) 0.6854(16) 0.027(4) Uiso 1 1 d . X 1
H19A H 0.876(2) 1.170(2) 1.185(2) 0.045(6) Uiso 1 1 d . Y 1
H19B H 0.9917(18) 1.1312(19) 1.1572(17) 0.030(5) Uiso 1 1 d . Z 1
H19C H 0.938(2) 1.187(2) 1.094(2) 0.047(6) Uiso 1 1 d . A 1
H22 H 0.4583(17) 0.9226(18) 1.3210(16) 0.027(5) Uiso 1 1 d . B 1
H23 H 0.6727(18) 0.9950(19) 1.3504(17) 0.031(5) Uiso 1 1 d . C 1
H24 H 0.7635(17) 0.9176(18) 1.1923(16) 0.025(4) Uiso 1 1 d . D 1
H25A H 0.255(2) 0.776(2) 1.0769(19) 0.043(6) Uiso 1 1 d . E 1
H25B H 0.263(2) 0.786(2) 1.199(2) 0.047(6) Uiso 1 1 d . F 1
H25C H 0.261(2) 0.662(2) 1.095(2) 0.046(6) Uiso 1 1 d . G 1
H27A H 0.006(2) 0.579(2) 0.923(2) 0.047(6) Uiso 1 1 d . H 1
H27B H -0.028(3) 0.494(3) 0.787(3) 0.070(9) Uiso 1 1 d . I 1
H27C H -0.028(2) 0.428(3) 0.860(2) 0.058(7) Uiso 1 1 d . J 1
H29A H -0.019(3) 0.004(3) 0.683(3) 0.086(10) Uiso 1 1 d . K 1
H29B H -0.130(3) 0.030(3) 0.687(3) 0.086(10) Uiso 1 1 d . L 1
H29C H -0.037(3) 0.097(3) 0.649(3) 0.095(11) Uiso 1 1 d . M 1

loop_
_atom_site_aniso_label
_atom_site_aniso_U_11
_atom_site_aniso_U_22
_atom_site_aniso_U_33
_atom_site_aniso_U_23
_atom_site_aniso_U_13
_atom_site_aniso_U_12
Cu1 0.01123(7) 0.01784(7) 0.02014(7) 0.00986(5) 0.00554(5) 0.00534(5)
F1 0.0303(5) 0.0558(6) 0.0569(6) 0.0393(5) 0.0136(4) 0.0201(4)
F2 0.0292(5) 0.0554(6) 0.0603(7) 0.0407(6) 0.0133(4) 0.0169(4)
F3 0.0627(8) 0.0528(7) 0.0816(9) 0.0210(7) 0.0371(7) 0.0412(6)
F4 0.0489(7) 0.0638(8) 0.0428(6) 0.0132(6) -0.0163(5) -0.0108(6)
O1 0.0186(4) 0.0176(4) 0.0234(4) 0.0110(3) 0.0089(3) 0.0040(3)
O2 0.0216(4) 0.0286(4) 0.0169(4) 0.0103(3) 0.0072(3) 0.0084(3)
O3 0.0138(3) 0.0225(4) 0.0182(4) 0.0078(3) 0.0078(3) 0.0073(3)
O4 0.0208(4) 0.0155(3) 0.0258(4) 0.0073(3) 0.0044(3) 0.0085(3)
O5 0.0128(3) 0.0142(3) 0.0247(4) 0.0057(3) -0.0005(3) 0.0030(3)
N1 0.0125(4) 0.0117(3) 0.0140(4) 0.0065(3) 0.0044(3) 0.0049(3)
N2 0.0113(4) 0.0162(4) 0.0140(4) 0.0069(3) 0.0025(3) 0.0058(3)
N3 0.0124(4) 0.0142(4) 0.0186(4) 0.0072(3) 0.0034(3) 0.0034(3)
N4 0.0155(4) 0.0154(4) 0.0155(4) 0.0077(3) 0.0052(3) 0.0068(3)
N5 0.0172(4) 0.0206(4) 0.0207(5) 0.0081(4) 0.0055(4) 0.0045(3)
N6 0.0305(7) 0.0418(8) 0.0483(9) 0.0126(7) 0.0072(6) 0.0140(6)
B1 0.0185(6) 0.0261(6) 0.0298(7) 0.0087(5) 0.0036(5) 0.0092(5)
C1 0.0108(4) 0.0126(4) 0.0151(4) 0.0063(3) 0.0043(3) 0.0047(3)
C2 0.0113(4) 0.0142(4) 0.0142(4) 0.0067(3) 0.0044(3) 0.0045(3)
C3 0.0136(4) 0.0185(4) 0.0147(4) 0.0084(4) 0.0036(3) 0.0061(3)
C4 0.0132(4) 0.0148(4) 0.0163(4) 0.0077(4) 0.0032(3) 0.0064(3)
C5 0.0117(4) 0.0121(4) 0.0146(4) 0.0067(3) 0.0035(3) 0.0046(3)
C6 0.0110(4) 0.0127(4) 0.0136(4) 0.0063(3) 0.0025(3) 0.0041(3)
C7 0.0126(4) 0.0141(4) 0.0158(4) 0.0074(3) 0.0036(3) 0.0057(3)
C8 0.0172(5) 0.0163(4) 0.0198(5) 0.0117(4) 0.0050(4) 0.0069(4)
C9 0.0129(4) 0.0127(4) 0.0167(4) 0.0070(4) 0.0044(3) 0.0042(3)
C10 0.0152(4) 0.0154(4) 0.0193(5) 0.0073(4) 0.0027(4) 0.0030(4)
C11 0.0207(5) 0.0144(4) 0.0193(5) 0.0051(4) 0.0034(4) 0.0034(4)
C12 0.0223(5) 0.0155(4) 0.0197(5) 0.0058(4) 0.0067(4) 0.0072(4)
C13 0.0160(5) 0.0155(4) 0.0202(5) 0.0069(4) 0.0067(4) 0.0061(4)
C14 0.0139(5) 0.0208(5) 0.0298(6) 0.0074(5) 0.0033(4) 0.0010(4)
C15 0.0142(4) 0.0144(4) 0.0173(5) 0.0066(4) 0.0061(4) 0.0035(3)
C16 0.0185(5) 0.0325(6) 0.0241(6) 0.0095(5) 0.0127(5) 0.0099(5)
C17 0.0148(5) 0.0252(5) 0.0202(5) 0.0106(4) 0.0013(4) 0.0097(4)
C18 0.0140(4) 0.0137(4) 0.0165(4) 0.0068(4) 0.0043(4) 0.0039(3)
C19 0.0202(6) 0.0163(5) 0.0352(7) 0.0029(5) -0.0051(5) 0.0008(4)
C20 0.0161(4) 0.0134(4) 0.0141(4) 0.0072(3) 0.0035(3) 0.0059(3)
C21 0.0206(5) 0.0173(4) 0.0185(5) 0.0102(4) 0.0087(4) 0.0101(4)
C22 0.0301(6) 0.0226(5) 0.0162(5) 0.0078(4) 0.0096(4) 0.0114(5)
C23 0.0303(6) 0.0257(6) 0.0140(5) 0.0055(4) 0.0028(4) 0.0055(5)
C24 0.0188(5) 0.0224(5) 0.0157(5) 0.0079(4) 0.0009(4) 0.0037(4)
C25 0.0205(5) 0.0295(6) 0.0262(6) 0.0140(5) 0.0123(5) 0.0131(5)
C26 0.0175(5) 0.0223(5) 0.0247(6) 0.0092(4) 0.0072(4) 0.0059(4)
C27 0.0169(6) 0.0376(7) 0.0444(9) 0.0163(7) 0.0121(6) 0.0107(5)
C28 0.0210(6) 0.0318(6) 0.0430(8) 0.0210(6) 0.0112(5) 0.0135(5)
C29 0.0323(7) 0.0356(7) 0.0359(7) 0.0229(6) 0.0127(6) 0.0129(6)

loop_
_atom_type_symbol
_atom_type_description
_atom_type_scat_dispersion_real
_atom_type_scat_dispersion_imag
_atom_type_scat_source
C C 0.0033 0.0016 'International Tables Vol C Tables 4.2.6.8 and 6.1.1.4'
H H 0.0000 0.0000 'International Tables Vol C Tables 4.2.6.8 and 6.1.1.4'
B B 0.0013 0.0007 'International Tables Vol C Tables 4.2.6.8 and 6.1.1.4'
N N 0.0061 0.0033 'International Tables Vol C Tables 4.2.6.8 and 6.1.1.4'
O O 0.0106 0.0060 'International Tables Vol C Tables 4.2.6.8 and 6.1.1.4'
F F 0.0171 0.0103 'International Tables Vol C Tables 4.2.6.8 and 6.1.1.4'
Cu Cu 0.3201 1.2651 'International Tables Vol C Tables 4.2.6.8 and 6.1.1.4'

loop_
_geom_angle_atom_site_label_1
_geom_angle_atom_site_label_2
_geom_angle_atom_site_label_3
_geom_angle
_geom_angle_site_symmetry_1
_geom_angle_site_symmetry_3
_geom_angle_publ_flag
N5 Cu1 N3 120.95(4) . . ?
N5 Cu1 N2 110.76(4) . . ?
N3 Cu1 N2 100.85(4) . . ?
N5 Cu1 N1 150.09(4) . . ?
N3 Cu1 N1 79.35(3) . . ?
N2 Cu1 N1 83.62(3) . . ?
C15 O3 C16 115.26(10) . . ?
C18 O5 C19 115.76(9) . . ?
C6 N1 C1 112.83(8) . . ?
C6 N1 C8 106.83(8) . . ?
C1 N1 C8 106.53(8) . . ?
C6 N1 Cu1 115.34(6) . . ?
C1 N1 Cu1 101.68(6) . . ?
C8 N1 Cu1 113.38(6) . . ?
C3 N2 C4 111.34(8) . . ?
C3 N2 C17 108.50(9) . . ?
C4 N2 C17 108.13(8) . . ?
C3 N2 Cu1 109.26(6) . . ?
C4 N2 Cu1 113.57(7) . . ?
C17 N2 Cu1 105.78(7) . . ?
C10 N3 C9 118.82(10) . . ?
C10 N3 Cu1 128.24(8) . . ?
C9 N3 Cu1 112.92(7) . . ?
C20 N4 C21 118.26(10) . . ?
C26 N5 Cu1 170.67(11) . . ?
F4 B1 F3 108.56(14) . . ?
F4 B1 F1 110.33(14) . . ?
F3 B1 F1 110.09(14) . . ?
F4 B1 F2 111.38(14) . . ?
F3 B1 F2 107.92(13) . . ?
F1 B1 F2 108.52(11) . . ?
N1 C1 C9 109.70(8) . . ?
N1 C1 C2 114.02(8) . . ?
C9 C1 C2 108.81(8) . . ?
N1 C1 H1 109.8(10) . . ?
C9 C1 H1 108.7(9) . . ?
C2 C1 H1 105.6(10) . . ?
C7 C2 C15 108.74(8) . . ?
C7 C2 C3 103.52(8) . . ?
C15 C2 C3 108.91(9) . . ?
C7 C2 C1 110.43(8) . . ?
C15 C2 C1 109.79(8) . . ?
C3 C2 C1 115.15(8) . . ?
N2 C3 C2 111.46(9) . . ?
N2 C3 H3A 110.9(11) . . ?
C2 C3 H3A 108.2(11) . . ?
N2 C3 H3B 110.2(10) . . ?
C2 C3 H3B 110.3(10) . . ?
H3A C3 H3B 105.6(14) . . ?
N2 C4 C5 112.55(8) . . ?
N2 C4 H4A 109.7(10) . . ?
C5 C4 H4A 107.2(11) . . ?
N2 C4 H4B 109.5(10) . . ?
C5 C4 H4B 110.0(10) . . ?
H4A C4 H4B 107.7(14) . . ?
C7 C5 C18 108.62(8) . . ?
C7 C5 C4 105.35(8) . . ?
C18 C5 C4 109.22(8) . . ?
C7 C5 C6 108.67(8) . . ?
C18 C5 C6 108.82(8) . . ?
C4 C5 C6 115.93(8) . . ?
N1 C6 C20 111.46(8) . . ?
N1 C6 C5 112.73(8) . . ?
C20 C6 C5 109.89(8) . . ?
N1 C6 H6 107.1(10) . . ?
C20 C6 H6 107.5(10) . . ?
C5 C6 H6 107.9(10) . . ?
O1 C7 C5 124.81(10) . . ?
O1 C7 C2 123.98(10) . . ?
C5 C7 C2 110.69(8) . . ?
N1 C8 H8A 107.8(11) . . ?
N1 C8 H8B 110.2(10) . . ?
H8A C8 H8B 111.5(15) . . ?
N1 C8 H8C 109.2(10) . . ?
H8A C8 H8C 109.6(15) . . ?
H8B C8 H8C 108.5(15) . . ?
N3 C9 C13 122.88(10) . . ?
N3 C9 C1 116.19(9) . . ?
C13 C9 C1 120.84(9) . . ?
N3 C10 C11 121.21(10) . . ?
N3 C10 C14 117.48(10) . . ?
C11 C10 C14 121.30(10) . . ?
C12 C11 C10 119.69(10) . . ?
C12 C11 H11 121.0(12) . . ?
C10 C11 H11 119.2(12) . . ?
C11 C12 C13 119.03(10) . . ?
C11 C12 H12 120.4(10) . . ?
C13 C12 H12 120.6(10) . . ?
C9 C13 C12 118.32(10) . . ?
C9 C13 H13 121.1(11) . . ?
C12 C13 H13 120.6(11) . . ?
C10 C14 H14A 110.9(15) . . ?
C10 C14 H14B 109.5(12) . . ?
H14A C14 H14B 104.0(19) . . ?
C10 C14 H14C 111.1(14) . . ?
H14A C14 H14C 112(2) . . ?
H14B C14 H14C 108.8(18) . . ?
O2 C15 O3 124.87(10) . . ?
O2 C15 C2 124.00(10) . . ?
O3 C15 C2 111.12(9) . . ?
O3 C16 H16A 104.6(13) . . ?
O3 C16 H16B 106.2(15) . . ?
H16A C16 H16B 111.6(19) . . ?
O3 C16 H16C 109.2(14) . . ?
H16A C16 H16C 109.9(18) . . ?
H16B C16 H16C 115(2) . . ?
N2 C17 H17A 109.7(11) . . ?
N2 C17 H17B 109.0(11) . . ?
H17A C17 H17B 109.7(15) . . ?
N2 C17 H17C 110.6(11) . . ?
H17A C17 H17C 109.4(15) . . ?
H17B C17 H17C 108.3(15) . . ?
O4 C18 O5 124.91(10) . . ?
O4 C18 C5 124.58(10) . . ?
O5 C18 C5 110.51(9) . . ?
O5 C19 H19A 108.7(15) . . ?
O5 C19 H19B 106.5(12) . . ?
H19A C19 H19B 111.8(18) . . ?
O5 C19 H19C 109.8(15) . . ?
H19A C19 H19C 109(2) . . ?
H19B C19 H19C 110.5(19) . . ?
N4 C20 C24 123.07(10) . . ?
N4 C20 C6 117.54(9) . . ?
C24 C20 C6 119.33(10) . . ?
N4 C21 C22 121.78(11) . . ?
N4 C21 C25 117.70(10) . . ?
C22 C21 C25 120.52(11) . . ?
C23 C22 C21 119.60(11) . . ?
C23 C22 H22 120.2(12) . . ?
C21 C22 H22 120.1(12) . . ?
C22 C23 C24 118.98(11) . . ?
C22 C23 H23 121.3(12) . . ?
C24 C23 H23 119.7(13) . . ?
C23 C24 C20 118.29(11) . . ?
C23 C24 H24 121.8(12) . . ?
C20 C24 H24 119.9(12) . . ?
C21 C25 H25A 110.2(14) . . ?
C21 C25 H25B 110.1(15) . . ?
H25A C25 H25B 114.4(19) . . ?
C21 C25 H25C 108.5(14) . . ?
H25A C25 H25C 106.3(19) . . ?
H25B C25 H25C 107(2) . . ?
N5 C26 C27 178.41(15) . . ?
C26 C27 H27A 109.2(14) . . ?
C26 C27 H27B 107(2) . . ?
H27A C27 H27B 115(2) . . ?
C26 C27 H27C 107.1(16) . . ?
H27A C27 H27C 110(2) . . ?
H27B C27 H27C 108(2) . . ?
N6 C28 C29 179.09(17) . . ?
C28 C29 H29A 111(2) . . ?
C28 C29 H29B 110(2) . . ?
H29A C29 H29B 107(3) . . ?
C28 C29 H29C 115(2) . . ?
H29A C29 H29C 111(3) . . ?
H29B C29 H29C 101(3) . . ?

loop_
_geom_bond_atom_site_label_1
_geom_bond_atom_site_label_2
_geom_bond_distance
_geom_bond_site_symmetry_2
_geom_bond_publ_flag
Cu1 N5 1.9001(11) . ?
Cu1 N3 2.0964(10) . ?
Cu1 N2 2.1844(9) . ?
Cu1 N1 2.2027(9) . ?
F1 B1 1.3782(19) . ?
F2 B1 1.3957(19) . ?
F3 B1 1.3706(18) . ?
F4 B1 1.3695(18) . ?
O1 C7 1.2093(13) . ?
O2 C15 1.2036(15) . ?
O3 C15 1.3364(14) . ?
O3 C16 1.4549(14) . ?
O4 C18 1.2049(13) . ?
O5 C18 1.3341(13) . ?
O5 C19 1.4499(15) . ?
N1 C6 1.4839(13) . ?
N1 C1 1.4852(13) . ?
N1 C8 1.4859(14) . ?
N2 C3 1.4732(14) . ?
N2 C4 1.4792(14) . ?
N2 C17 1.4803(14) . ?
N3 C10 1.3492(14) . ?
N3 C9 1.3502(14) . ?
N4 C20 1.3433(14) . ?
N4 C21 1.3486(14) . ?
N5 C26 1.1448(16) . ?
N6 C28 1.142(2) . ?
C1 C9 1.5243(14) . ?
C1 C2 1.5657(15) . ?
C1 H1 0.953(16) . ?
C2 C7 1.5170(14) . ?
C2 C15 1.5297(15) . ?
C2 C3 1.5487(15) . ?
C3 H3A 0.942(17) . ?
C3 H3B 0.953(17) . ?
C4 C5 1.5479(14) . ?
C4 H4A 0.979(18) . ?
C4 H4B 0.948(17) . ?
C5 C7 1.5129(15) . ?
C5 C18 1.5309(14) . ?
C5 C6 1.5598(14) . ?
C6 C20 1.5245(15) . ?
C6 H6 0.946(17) . ?
C8 H8A 0.972(18) . ?
C8 H8B 0.940(17) . ?
C8 H8C 0.955(18) . ?
C9 C13 1.3872(15) . ?
C10 C11 1.3984(16) . ?
C10 C14 1.4973(17) . ?
C11 C12 1.3841(17) . ?
C11 H11 0.919(19) . ?
C12 C13 1.3948(15) . ?
C12 H12 0.959(17) . ?
C13 H13 0.915(18) . ?
C14 H14A 0.91(2) . ?
C14 H14B 0.94(2) . ?
C14 H14C 0.96(2) . ?
C16 H16A 0.96(2) . ?
C16 H16B 0.90(2) . ?
C16 H16C 0.90(2) . ?
C17 H17A 0.949(18) . ?
C17 H17B 0.990(19) . ?
C17 H17C 0.963(19) . ?
C19 H19A 0.93(2) . ?
C19 H19B 0.94(2) . ?
C19 H19C 0.89(2) . ?
C20 C24 1.3947(15) . ?
C21 C22 1.3951(17) . ?
C21 C25 1.4989(17) . ?
C22 C23 1.381(2) . ?
C22 H22 0.923(19) . ?
C23 C24 1.3892(18) . ?
C23 H23 0.93(2) . ?
C24 H24 0.921(19) . ?
C25 H25A 0.93(2) . ?
C25 H25B 0.93(2) . ?
C25 H25C 0.96(2) . ?
C26 C27 1.4604(18) . ?
C27 H27A 0.97(2) . ?
C27 H27B 0.92(3) . ?
C27 H27C 0.93(3) . ?
C28 C29 1.449(2) . ?
C29 H29A 0.85(3) . ?
C29 H29B 0.91(4) . ?
C29 H29C 0.92(4) . ?
